data_7702083
loop_
_publ_author_name
'Fan, Louie'
'Stephan, Douglas W.'

_publ_section_title
;
 PNPCB heterocycles via thermal and Lewis acid catalyzed
 trans-hydroborations.
;
_journal_issue 22
_journal_name_full 'Dalton transactions (Cambridge, England : 2003)'
_journal_page_first 9229
_journal_page_last 9234
_journal_paper_doi 10.1039/c6dt01659f
_journal_volume 45
_journal_year 2016
_chemical_formula_moiety 'C20 H44 B N P2'
_chemical_formula_sum 'C20 H44 B N P2'
_chemical_formula_weight 371.35
_space_group_crystal_system triclinic
_space_group_IT_number 2
_space_group_name_Hall '-P 1'
_space_group_name_H-M_alt 'P -1'
_symmetry_Int_Tables_number 2
_audit_creation_date 2015-11-08
_audit_creation_method
;
Olex2 1.2
(compiled 2015.09.30 svn.r3233 for OlexSys, GUI svn.r5103)
;
_audit_update_record
;
2016-04-25 deposited with the CCDC.
2016-05-06 downloaded from the CCDC.
;
_cell_angle_alpha 85.608(2)
_cell_angle_beta 88.203(2)
_cell_angle_gamma 65.678(2)
_cell_formula_units_Z 2
_cell_length_a 8.8873(4)
_cell_length_b 9.6687(5)
_cell_length_c 15.5632(8)
_cell_measurement_reflns_used 9992
_cell_measurement_temperature 150(2)
_cell_measurement_theta_max 27.48
_cell_measurement_theta_min 2.32
_cell_volume 1215.05(11)
_computing_molecular_graphics 'Olex2 (Dolomanov et al., 2009)'
_computing_publication_material 'Olex2 (Dolomanov et al., 2009)'
_computing_structure_refinement 'olex2.refine (Bourhis et al., 2015)'
_computing_structure_solution 'SHELXS-97 (Sheldrick, 2008)'
_diffrn_ambient_temperature 149.7
_diffrn_measured_fraction_theta_full 0.9920
_diffrn_measured_fraction_theta_max 0.9920
_diffrn_measurement_device_type 'Bruker APEX-II CCD'
_diffrn_measurement_method '\f and \w scans'
_diffrn_radiation_monochromator graphite
_diffrn_radiation_type 'Mo K\a'
_diffrn_radiation_wavelength 0.71073
_diffrn_reflns_av_R_equivalents 0.0297
_diffrn_reflns_av_unetI/netI 0.0296
_diffrn_reflns_limit_h_max 11
_diffrn_reflns_limit_h_min -11
_diffrn_reflns_limit_k_max 12
_diffrn_reflns_limit_k_min -12
_diffrn_reflns_limit_l_max 20
_diffrn_reflns_limit_l_min -20
_diffrn_reflns_number 20822
_diffrn_reflns_theta_full 27.5308
_diffrn_reflns_theta_max 27.53
_diffrn_reflns_theta_min 2.32
_diffrn_standards_number 0
_exptl_absorpt_coefficient_mu 0.182
_exptl_absorpt_correction_T_max 0.7456
_exptl_absorpt_correction_T_min 0.7181
_exptl_absorpt_correction_type multi-scan
_exptl_absorpt_process_details
;
SADABS-2008/1 (Bruker,2008) was used for absorption correction.
wR2(int) was 0.0444 before and 0.0406 after correction.
The Ratio of minimum to maximum transmission is 0.9631.
The \l/2 correction factor is 0.0015.
;
_exptl_crystal_colour colourless
_exptl_crystal_density_diffrn 1.0149
_exptl_crystal_density_method 'not measured'
_exptl_crystal_description BLOCK
_exptl_crystal_F_000 412.5196
_exptl_crystal_size_max 0.2
_exptl_crystal_size_mid 0.2
_exptl_crystal_size_min 0.2
_refine_diff_density_max 0.3743
_refine_diff_density_min -0.3420
_refine_diff_density_rms 0.0519
_refine_ls_d_res_high 0.7688
_refine_ls_d_res_low 8.7890
_refine_ls_goodness_of_fit_ref 1.0354
_refine_ls_hydrogen_treatment mixed
_refine_ls_matrix_type full
_refine_ls_number_constraints 56
_refine_ls_number_parameters 241
_refine_ls_number_reflns 5573
_refine_ls_number_restraints 0
_refine_ls_restrained_S_all 1.0354
_refine_ls_R_factor_all 0.0424
_refine_ls_R_factor_gt 0.0336
_refine_ls_shift/su_max 0.0000
_refine_ls_shift/su_mean 0.0000
_refine_ls_structure_factor_coef Fsqd
_refine_ls_weighting_details 'w=1/[\s^2^(Fo^2^)+(0.0383P)^2^+0.4413P] where P=(Fo^2^+2Fc^2^)/3'
_refine_ls_weighting_scheme calc
_refine_ls_wR_factor_gt 0.0825
_refine_ls_wR_factor_ref 0.0889
_reflns_Friedel_coverage 0.0
_reflns_limit_h_max 11
_reflns_limit_h_min -11
_reflns_limit_k_max 12
_reflns_limit_k_min -12
_reflns_limit_l_max 20
_reflns_limit_l_min 0
_reflns_number_gt 4675
_reflns_number_total 5573
_reflns_threshold_expression I>=2u(I)
_cod_data_source_file c6dt01659f2.cif
_cod_data_source_block LF005_0m
_cod_database_code 7702083
_olex2_refinement_description
;
1. Fixed Uiso
 At 1.2 times of:
  All C(H) groups
 At 1.5 times of:
  All C(H,H,H) groups
2.a Ternary CH refined with riding coordinates:
 C2(H2), C8(H8)
2.b Idealised Me refined as rotating group:
 C1(H1a,H1b,H1c), C5(H5a,H5b,H5c), C6(H6a,H6b,H6c), C7(H7a,H7b,H7c), C9(H9a,
 H9b,H9c), C10(H10a,H10b,H10c), C12(H12a,H12b,H12c), C13(H13a,H13b,H13c),
 C14(H14a,H14b,H14c), C16(H16a,H16b,H16c), C17(H17a,H17b,H17c), C18(H18a,H18b,
 H18c), C19(H19a,H19b,H19c)
;
_olex2_submission_special_instructions 'No special instructions were received'

loop_
_space_group_symop_id
_space_group_symop_operation_xyz
1 x,y,z
2 -x,-y,-z

loop_
_atom_site_label
_atom_site_type_symbol
_atom_site_fract_x
_atom_site_fract_y
_atom_site_fract_z
_atom_site_U_iso_or_equiv
_atom_site_adp_type
_atom_site_occupancy
_atom_site_refinement_flags_posn
P1 P 0.64468(4) 1.03556(3) 0.74107(2) 0.01604(9) Uani 1.000000 .
P2 P 0.91433(4) 0.73285(3) 0.70141(2) 0.01527(8) Uani 1.000000 .
N1 N 0.75073(13) 0.88021(11) 0.69397(7) 0.0172(2) Uani 1.000000 .
C30 C 1.01859(16) 0.69165(14) 0.80065(9) 0.0209(3) Uani 1.000000 .
C1 C 0.36440(19) 1.13086(18) 0.84920(10) 0.0354(4) Uani 1.000000 .
H1a H 0.3063(9) 1.1010(3) 0.8966(5) 0.0531(6) Uiso 1.000000 GR
H1b H 0.4024(2) 1.2053(6) 0.8683(7) 0.0531(6) Uiso 1.000000 GR
H1c H 0.2893(7) 1.1762(8) 0.8001(2) 0.0531(6) Uiso 1.000000 GR
C2 C 0.51321(16) 0.99036(15) 0.82205(8) 0.0213(3) Uani 1.000000 .
H2 H 0.47039(16) 0.92202(15) 0.79625(8) 0.0256(3) Uiso 1.000000 R
C3 C 1.08606(16) 0.68177(14) 0.86770(9) 0.0211(3) Uani 1.000000 .
C4 C 1.16700(16) 0.67738(16) 0.94980(9) 0.0238(3) Uani 1.000000 .
C5 C 1.2810(2) 0.51261(18) 0.97809(11) 0.0377(4) Uani 1.000000 .
H5a H 1.2154(3) 0.4526(4) 0.9881(7) 0.0565(6) Uiso 1.000000 GR
H5b H 1.3627(9) 0.4693(5) 0.9329(3) 0.0565(6) Uiso 1.000000 GR
H5c H 1.3379(11) 0.5106(2) 1.0314(4) 0.0565(6) Uiso 1.000000 GR
C6 C 1.0342(2) 0.7448(2) 1.01814(10) 0.0404(4) Uani 1.000000 .
H6a H 0.9594(9) 0.8486(5) 0.9983(4) 0.0606(6) Uiso 1.000000 GR
H6b H 0.9714(10) 0.6821(8) 1.0277(6) 0.0606(6) Uiso 1.000000 GR
H6c H 1.0867(2) 0.7468(13) 1.0722(2) 0.0606(6) Uiso 1.000000 GR
C7 C 0.61722(18) 0.90304(16) 0.90091(9) 0.0273(3) Uani 1.000000 .
H7a H 0.6533(11) 0.9703(4) 0.9302(4) 0.0410(5) Uiso 1.000000 GR
H7b H 0.5509(4) 0.8673(10) 0.9405(3) 0.0410(5) Uiso 1.000000 GR
H7c H 0.7141(7) 0.8156(7) 0.88247(11) 0.0410(5) Uiso 1.000000 GR
C8 C 0.49980(16) 1.15769(15) 0.65724(9) 0.0230(3) Uani 1.000000 .
H8 H 0.42263(16) 1.25182(15) 0.68413(9) 0.0276(3) Uiso 1.000000 R
C9 C 0.5920(2) 1.20623(18) 0.58462(10) 0.0374(4) Uani 1.000000 .
H9a H 0.6657(11) 1.1166(3) 0.5555(5) 0.0561(6) Uiso 1.000000 GR
H9b H 0.5121(2) 1.2785(10) 0.5431(4) 0.0561(6) Uiso 1.000000 GR
H9c H 0.6571(12) 1.2547(12) 0.60882(14) 0.0561(6) Uiso 1.000000 GR
C10 C 0.39584(19) 1.08350(18) 0.62126(10) 0.0337(3) Uani 1.000000 .
H10a H 0.3237(10) 1.1518(6) 0.5756(5) 0.0505(5) Uiso 1.000000 GR
H10b H 0.46860(19) 0.9874(6) 0.5976(7) 0.0505(5) Uiso 1.000000 GR
H10c H 0.3284(10) 1.0636(12) 0.66747(19) 0.0505(5) Uiso 1.000000 GR
C11 C 1.07194(16) 0.74794(15) 0.62458(9) 0.0232(3) Uani 1.000000 .
C12 C 1.0057(2) 0.7749(2) 0.53270(10) 0.0373(4) Uani 1.000000 .
H12a H 0.8941(6) 0.8565(9) 0.53050(18) 0.0559(6) Uiso 1.000000 GR
H12b H 1.0782(8) 0.8041(13) 0.49385(15) 0.0559(6) Uiso 1.000000 GR
H12c H 1.0022(14) 0.6813(4) 0.5148(3) 0.0559(6) Uiso 1.000000 GR
C13 C 1.23936(19) 0.6102(2) 0.63120(12) 0.0441(4) Uani 1.000000 .
H13a H 1.2290(4) 0.5223(4) 0.6091(8) 0.0661(7) Uiso 1.000000 GR
H13b H 1.3215(4) 0.6337(6) 0.5971(7) 0.0661(7) Uiso 1.000000 GR
H13c H 1.2745(8) 0.5866(9) 0.69161(16) 0.0661(7) Uiso 1.000000 GR
C14 C 1.0961(2) 0.88884(19) 0.64762(11) 0.0380(4) Uani 1.000000 .
H14a H 1.1745(12) 0.9062(8) 0.6073(5) 0.0570(6) Uiso 1.000000 GR
H14b H 0.9899(3) 0.9778(3) 0.6439(8) 0.0570(6) Uiso 1.000000 GR
H14c H 1.1393(14) 0.8727(6) 0.7064(3) 0.0570(6) Uiso 1.000000 GR
C15 C 0.86235(16) 0.56811(14) 0.69024(9) 0.0218(3) Uani 1.000000 .
C16 C 0.7560(2) 0.56225(19) 0.76845(11) 0.0404(4) Uani 1.000000 .
H16a H 0.7240(13) 0.4771(9) 0.7654(4) 0.0606(6) Uiso 1.000000 GR
H16b H 0.8192(6) 0.5481(14) 0.82135(11) 0.0606(6) Uiso 1.000000 GR
H16c H 0.6567(8) 0.6577(6) 0.7687(4) 0.0606(6) Uiso 1.000000 GR
C17 C 1.0148(2) 0.41753(17) 0.68899(14) 0.0464(5) Uani 1.000000 .
H17a H 1.0862(8) 0.4074(7) 0.7380(5) 0.0695(7) Uiso 1.000000 GR
H17b H 0.9805(2) 0.33303(18) 0.6931(9) 0.0695(7) Uiso 1.000000 GR
H17c H 1.0756(9) 0.4155(7) 0.6351(4) 0.0695(7) Uiso 1.000000 GR
C18 C 0.7584(2) 0.59427(19) 0.60899(11) 0.0398(4) Uani 1.000000 .
H18a H 0.7197(13) 0.5131(8) 0.6075(4) 0.0598(6) Uiso 1.000000 GR
H18b H 0.6632(8) 0.6928(6) 0.6096(4) 0.0598(6) Uiso 1.000000 GR
H18c H 0.8258(5) 0.5936(14) 0.55785(11) 0.0598(6) Uiso 1.000000 GR
C19 C 1.2681(2) 0.7730(2) 0.93585(11) 0.0420(4) Uani 1.000000 .
H19a H 1.3551(10) 0.7276(8) 0.8934(6) 0.0631(6) Uiso 1.000000 GR
H19b H 1.1956(4) 0.8768(4) 0.9147(8) 0.0631(6) Uiso 1.000000 GR
H19c H 1.3182(12) 0.7758(12) 0.9905(2) 0.0631(6) Uiso 1.000000 GR
B1 B 0.7582(2) 1.1413(2) 0.79071(13) 0.0324(4) Uani 1.000000 .
H1d H 0.659(2) 1.241(2) 0.8210(13) 0.056(6) Uiso 1.000000 .
H1e H 0.847(2) 1.059(2) 0.8380(12) 0.053(6) Uiso 1.000000 .
H1f H 0.818(2) 1.182(2) 0.7367(13) 0.052(5) Uiso 1.000000 .

loop_
_atom_site_aniso_label
_atom_site_aniso_U_11
_atom_site_aniso_U_22
_atom_site_aniso_U_33
_atom_site_aniso_U_12
_atom_site_aniso_U_13
_atom_site_aniso_U_23
P1 0.01771(16) 0.01274(15) 0.01708(17) -0.00549(12) 0.00010(12) -0.00206(12)
P2 0.01628(16) 0.01369(15) 0.01436(16) -0.00456(12) -0.00071(12) -0.00125(11)
N1 0.0180(5) 0.0149(5) 0.0169(5) -0.0045(4) -0.0010(4) -0.0023(4)
C30 0.0204(6) 0.0193(6) 0.0207(7) -0.0056(5) -0.0013(5) -0.0013(5)
C1 0.0289(8) 0.0336(8) 0.0302(8) -0.0000(6) 0.0099(6) -0.0010(6)
C2 0.0207(6) 0.0214(6) 0.0191(6) -0.0060(5) 0.0026(5) -0.0014(5)
C3 0.0192(6) 0.0202(6) 0.0229(7) -0.0070(5) -0.0001(5) -0.0015(5)
C4 0.0233(7) 0.0287(7) 0.0215(7) -0.0123(6) -0.0051(5) -0.0014(5)
C5 0.0383(9) 0.0356(8) 0.0343(9) -0.0107(7) -0.0167(7) 0.0062(7)
C6 0.0344(8) 0.0607(11) 0.0266(8) -0.0180(8) -0.0014(7) -0.0155(8)
C7 0.0287(7) 0.0291(7) 0.0182(7) -0.0064(6) 0.0030(6) 0.0001(6)
C8 0.0227(6) 0.0164(6) 0.0232(7) -0.0018(5) 0.0003(5) 0.0015(5)
C9 0.0375(9) 0.0343(8) 0.0310(8) -0.0080(7) 0.0035(7) 0.0121(7)
C10 0.0288(8) 0.0364(8) 0.0303(8) -0.0078(7) -0.0114(6) 0.0013(6)
C11 0.0195(6) 0.0246(7) 0.0227(7) -0.0066(5) 0.0044(5) -0.0012(5)
C12 0.0383(9) 0.0526(10) 0.0206(7) -0.0192(8) 0.0054(6) 0.0006(7)
C13 0.0231(8) 0.0434(10) 0.0488(11) 0.0007(7) 0.0129(7) 0.0067(8)
C14 0.0409(9) 0.0446(9) 0.0405(9) -0.0300(8) 0.0121(7) -0.0063(7)
C15 0.0249(7) 0.0148(6) 0.0254(7) -0.0073(5) -0.0012(5) -0.0035(5)
C16 0.0607(11) 0.0344(8) 0.0409(9) -0.0344(8) 0.0153(8) -0.0083(7)
C17 0.0362(9) 0.0159(7) 0.0807(14) -0.0032(6) -0.0082(9) -0.0071(8)
C18 0.0511(10) 0.0367(9) 0.0401(9) -0.0252(8) -0.0138(8) -0.0051(7)
C19 0.0493(10) 0.0516(10) 0.0403(10) -0.0360(9) -0.0104(8) 0.0011(8)
B1 0.0366(9) 0.0266(8) 0.0409(10) -0.0179(7) -0.0010(8) -0.0130(7)

loop_
_atom_type_symbol
_atom_type_scat_dispersion_real
_atom_type_scat_dispersion_imag
_atom_type_scat_Cromer_Mann_a1
_atom_type_scat_Cromer_Mann_a2
_atom_type_scat_Cromer_Mann_a3
_atom_type_scat_Cromer_Mann_a4
_atom_type_scat_Cromer_Mann_b1
_atom_type_scat_Cromer_Mann_b2
_atom_type_scat_Cromer_Mann_b3
_atom_type_scat_Cromer_Mann_b4
_atom_type_scat_Cromer_Mann_c
_atom_type_scat_source
_atom_type_scat_dispersion_source
N 0.00653 0.00323 12.21260 3.13220 2.01250 1.16630 0.00570 9.89330 28.99750 0.58260 -11.5290002823 'International Tables Volume C Table 6.1.1.4 (pp. 500-502)' 'Henke, Gullikson and Davis, At. Data and Nucl. Data Tables, 1993, 54, 2'
H 0.00000 0.00000 0.49300 0.32291 0.14019 0.04081 10.51090 26.12570 3.14236 57.79970 0.0030380000826 'International Tables Volume C Table 6.1.1.4 (pp. 500-502)' 'Henke, Gullikson and Davis, At. Data and Nucl. Data Tables, 1993, 54, 2'
C 0.00347 0.00161 2.31000 1.02000 1.58860 0.86500 20.84390 10.20750 0.56870 51.65120 0.215599998832 'International Tables Volume C Table 6.1.1.4 (pp. 500-502)' 'Henke, Gullikson and Davis, At. Data and Nucl. Data Tables, 1993, 54, 2'
B 0.00141 0.00067 2.05450 1.33260 1.09790 0.70680 23.21850 1.02100 60.34980 0.14030 -0.193200007081 'International Tables Volume C Table 6.1.1.4 (pp. 500-502)' 'Henke, Gullikson and Davis, At. Data and Nucl. Data Tables, 1993, 54, 2'
P 0.10434 0.09671 6.43450 4.17910 1.78000 1.49080 1.90670 27.15700 0.52600 68.16450 1.11489999294 'International Tables Volume C Table 6.1.1.4 (pp. 500-502)' 'Henke, Gullikson and Davis, At. Data and Nucl. Data Tables, 1993, 54, 2'

loop_
_geom_angle_atom_site_label_1
_geom_angle_atom_site_label_2
_geom_angle_atom_site_label_3
_geom_angle
C2 P1 N1 106.94(6)
C8 P1 N1 103.59(6)
C8 P1 C2 104.35(6)
B1 P1 N1 119.28(7)
B1 P1 C2 110.59(8)
B1 P1 C8 110.89(7)
C30 P2 N1 116.22(6)
C11 P2 N1 110.99(6)
C11 P2 C30 102.27(6)
C15 P2 N1 107.92(6)
C15 P2 C30 104.29(6)
C15 P2 C11 115.19(6)
P2 N1 P1 142.40(7)
C3 C30 P2 172.11(12)
H1b C1 H1a 109.5
H1c C1 H1a 109.5
H1c C1 H1b 109.5
C2 C1 H1a 109.5
C2 C1 H1b 109.5
C2 C1 H1c 109.5
C1 C2 P1 113.36(10)
H2 C2 P1 107.82(4)
H2 C2 C1 107.82(9)
C7 C2 P1 109.59(9)
C7 C2 C1 110.26(11)
C7 C2 H2 107.82(8)
C4 C3 C30 177.30(14)
C5 C4 C3 109.71(12)
C6 C4 C3 108.94(11)
C6 C4 C5 110.18(13)
C19 C4 C3 108.30(12)
C19 C4 C5 109.87(13)
C19 C4 C6 109.80(13)
H5a C5 C4 109.5
H5b C5 C4 109.5
H5b C5 H5a 109.5
H5c C5 C4 109.5
H5c C5 H5a 109.5
H5c C5 H5b 109.5
H6a C6 C4 109.5
H6b C6 C4 109.5
H6b C6 H6a 109.5
H6c C6 C4 109.5
H6c C6 H6a 109.5
H6c C6 H6b 109.5
H7a C7 C2 109.5
H7b C7 C2 109.5
H7b C7 H7a 109.5
H7c C7 C2 109.5
H7c C7 H7a 109.5
H7c C7 H7b 109.5
H8 C8 P1 107.55(4)
C9 C8 P1 110.53(10)
C9 C8 H8 107.55(8)
C10 C8 P1 112.83(9)
C10 C8 H8 107.55(8)
C10 C8 C9 110.60(13)
H9a C9 C8 109.5
H9b C9 C8 109.5
H9b C9 H9a 109.5
H9c C9 C8 109.5
H9c C9 H9a 109.5
H9c C9 H9b 109.5
H10a C10 C8 109.5
H10b C10 C8 109.5
H10b C10 H10a 109.5
H10c C10 C8 109.5
H10c C10 H10a 109.5
H10c C10 H10b 109.5
C12 C11 P2 109.74(10)
C13 C11 P2 114.01(10)
C13 C11 C12 110.19(13)
C14 C11 P2 105.41(9)
C14 C11 C12 108.70(13)
C14 C11 C13 108.57(13)
H12a C12 C11 109.5
H12b C12 C11 109.5
H12b C12 H12a 109.5
H12c C12 C11 109.5
H12c C12 H12a 109.5
H12c C12 H12b 109.5
H13a C13 C11 109.5
H13b C13 C11 109.5
H13b C13 H13a 109.5
H13c C13 C11 109.5
H13c C13 H13a 109.5
H13c C13 H13b 109.5
H14a C14 C11 109.5
H14b C14 C11 109.5
H14b C14 H14a 109.5
H14c C14 C11 109.5
H14c C14 H14a 109.5
H14c C14 H14b 109.5
C16 C15 P2 106.10(9)
C17 C15 P2 112.85(10)
C17 C15 C16 109.24(13)
C18 C15 P2 110.10(9)
C18 C15 C16 108.05(13)
C18 C15 C17 110.32(13)
H16a C16 C15 109.5
H16b C16 C15 109.5
H16b C16 H16a 109.5
H16c C16 C15 109.5
H16c C16 H16a 109.5
H16c C16 H16b 109.5
H17a C17 C15 109.5
H17b C17 C15 109.5
H17b C17 H17a 109.5
H17c C17 C15 109.5
H17c C17 H17a 109.5
H17c C17 H17b 109.5
H18a C18 C15 109.5
H18b C18 C15 109.5
H18b C18 H18a 109.5
H18c C18 C15 109.5
H18c C18 H18a 109.5
H18c C18 H18b 109.5
H19a C19 C4 109.5
H19b C19 C4 109.5
H19b C19 H19a 109.5
H19c C19 C4 109.5
H19c C19 H19a 109.5
H19c C19 H19b 109.5
H1d B1 P1 105.2(10)
H1e B1 P1 106.6(10)
H1e B1 H1d 113.6(14)
H1f B1 P1 106.8(10)
H1f B1 H1d 110.5(14)
H1f B1 H1e 113.6(14)

loop_
_geom_bond_atom_site_label_1
_geom_bond_atom_site_label_2
_geom_bond_distance
P1 N1 1.6250(10)
P1 C2 1.8408(13)
P1 C8 1.8361(13)
P1 B1 1.9187(17)
P2 N1 1.5609(10)
P2 C30 1.7591(13)
P2 C11 1.8572(13)
P2 C15 1.8532(13)
C30 C3 1.1976(19)
C1 H1a 0.9800
C1 H1b 0.9800
C1 H1c 0.9800
C1 C2 1.5317(19)
C2 H2 1.0000
C2 C7 1.5308(18)
C3 C4 1.4752(18)
C4 C5 1.533(2)
C4 C6 1.531(2)
C4 C19 1.533(2)
C5 H5a 0.9800
C5 H5b 0.9800
C5 H5c 0.9800
C6 H6a 0.9800
C6 H6b 0.9800
C6 H6c 0.9800
C7 H7a 0.9800
C7 H7b 0.9800
C7 H7c 0.9800
C8 H8 1.0000
C8 C9 1.5318(19)
C8 C10 1.524(2)
C9 H9a 0.9800
C9 H9b 0.9800
C9 H9c 0.9800
C10 H10a 0.9800
C10 H10b 0.9800
C10 H10c 0.9800
C11 C12 1.526(2)
C11 C13 1.5345(19)
C11 C14 1.533(2)
C12 H12a 0.9800
C12 H12b 0.9800
C12 H12c 0.9800
C13 H13a 0.9800
C13 H13b 0.9800
C13 H13c 0.9800
C14 H14a 0.9800
C14 H14b 0.9800
C14 H14c 0.9800
C15 C16 1.530(2)
C15 C17 1.5277(19)
C15 C18 1.532(2)
C16 H16a 0.9800
C16 H16b 0.9800
C16 H16c 0.9800
C17 H17a 0.9800
C17 H17b 0.9800
C17 H17c 0.9800
C18 H18a 0.9800
C18 H18b 0.9800
C18 H18c 0.9800
C19 H19a 0.9800
C19 H19b 0.9800
C19 H19c 0.9800
B1 H1d 1.13(2)
B1 H1e 1.109(19)
B1 H1f 1.110(19)
